data_2236736
loop_
_publ_author_name
'Kunnath, Roji J.'
'Prathapachandra Kurup, M. R.'
'Ng, Seik Weng'

_publ_section_title
;
 (1-{(<i>E</i>)-[Phenyl(pyridin-2-yl-\k<i>N</i>)methylidene]amino-\k<i>N</i>}pyrrolidin-2-one-\k<i>O</i>)bis(thiocyanato-\k<i>N</i>)copper(II)
;
_journal_coeditor_code XU5623
_journal_issue 10
_journal_name_full 'Acta Crystallographica Section E'
_journal_page_first m1302
_journal_paper_doi 10.1107/S1600536812039918
_journal_volume 68
_journal_year 2012
_chemical_formula_iupac '[Cu (N C S)2 (C16 H15 N3 O)]'
_chemical_formula_moiety 'C18 H15 Cu N5 O S2'
_chemical_formula_sum 'C18 H15 Cu N5 O S2'
_chemical_formula_weight 445.01
_chemical_name_systematic
;
(1-{(<i>E</i>)-[Phenyl(pyridin-2-yl-\k<i>N</i>)methylidene]amino-
\k<i>N</i>}pyrrolidin-2-one-\k<i>O</i>)bis(thiocyanato-\k<i>N</i>)copper(II)
;
_space_group_IT_number 15
_symmetry_cell_setting monoclinic
_symmetry_space_group_name_Hall '-C 2yc'
_symmetry_space_group_name_H-M 'C 1 2/c 1'
_atom_sites_solution_hydrogens geom
_atom_sites_solution_primary direct
_atom_sites_solution_secondary difmap
_audit_creation_method SHELXL-97
_cell_angle_alpha 90.00
_cell_angle_beta 98.5960(10)
_cell_angle_gamma 90.00
_cell_formula_units_Z 8
_cell_length_a 11.8883(3)
_cell_length_b 13.3578(3)
_cell_length_c 23.9669(6)
_cell_measurement_reflns_used 3798
_cell_measurement_temperature 293(2)
_cell_measurement_theta_max 28.160
_cell_measurement_theta_min 2.308
_cell_volume 3763.23(16)
_computing_cell_refinement 'SAINT (Bruker, 2010)'
_computing_data_collection 'APEX2 (Bruker, 2010)'
_computing_data_reduction 'SAINT (Bruker, 2010)'
_computing_molecular_graphics 'X-SEED (Barbour, 2001)'
_computing_publication_material 'publCIF (Westrip, 2010)'
_computing_structure_refinement 'SHELXL97 (Sheldrick, 2008)'
_computing_structure_solution 'SHELXS97 (Sheldrick, 2008)'
_diffrn_ambient_temperature 293(2)
_diffrn_measured_fraction_theta_full 0.977
_diffrn_measured_fraction_theta_max 0.977
_diffrn_measurement_device_type 'Bruker Kappa APEXII'
_diffrn_measurement_method '\w scans'
_diffrn_radiation_monochromator graphite
_diffrn_radiation_source 'fine-focus sealed tube'
_diffrn_radiation_type MoK\a
_diffrn_radiation_wavelength 0.71073
_diffrn_reflns_av_R_equivalents 0.0332
_diffrn_reflns_av_sigmaI/netI 0.0523
_diffrn_reflns_limit_h_max 15
_diffrn_reflns_limit_h_min -10
_diffrn_reflns_limit_k_max 15
_diffrn_reflns_limit_k_min -17
_diffrn_reflns_limit_l_max 31
_diffrn_reflns_limit_l_min -28
_diffrn_reflns_number 7808
_diffrn_reflns_theta_full 27.50
_diffrn_reflns_theta_max 27.50
_diffrn_reflns_theta_min 2.37
_diffrn_standards_decay_% 0
_diffrn_standards_interval_count 0
_diffrn_standards_interval_time 0
_diffrn_standards_number 0
_exptl_absorpt_coefficient_mu 1.401
_exptl_absorpt_correction_T_max 1.0000
_exptl_absorpt_correction_T_min 0.6141
_exptl_absorpt_correction_type multi-scan
_exptl_absorpt_process_details '(SADABS; Sheldrick, 1996)'
_exptl_crystal_colour green
_exptl_crystal_density_diffrn 1.571
_exptl_crystal_density_method 'not measured'
_exptl_crystal_description prism
_exptl_crystal_F_000 1816
_exptl_crystal_size_max 0.4
_exptl_crystal_size_mid 0.3
_exptl_crystal_size_min 0.2
_refine_diff_density_max 0.730
_refine_diff_density_min -0.628
_refine_ls_extinction_method none
_refine_ls_goodness_of_fit_ref 1.159
_refine_ls_hydrogen_treatment constr
_refine_ls_matrix_type full
_refine_ls_number_parameters 250
_refine_ls_number_reflns 4232
_refine_ls_number_restraints 3
_refine_ls_restrained_S_all 1.159
_refine_ls_R_factor_all 0.0806
_refine_ls_R_factor_gt 0.0643
_refine_ls_shift/su_max 0.001
_refine_ls_shift/su_mean 0.001
_refine_ls_structure_factor_coef Fsqd
_refine_ls_weighting_details 'calc w=1/[\s^2^(Fo^2^)+(0.0468P)^2^+21.4376P] where P=(Fo^2^+2Fc^2^)/3'
_refine_ls_weighting_scheme calc
_refine_ls_wR_factor_gt 0.1608
_refine_ls_wR_factor_ref 0.1686
_reflns_number_gt 3354
_reflns_number_total 4232
_reflns_threshold_expression I>2\s(I)
_cod_data_source_file xu5623.cif
_cod_data_source_block I
_cod_original_sg_symbol_H-M 'C 2/c'
_cod_database_code 2236736
_cod_database_fobs_code 2236736

loop_
_symmetry_equiv_pos_as_xyz
'x, y, z'
'-x, y, -z+1/2'
'x+1/2, y+1/2, z'
'-x+1/2, y+1/2, -z+1/2'
'-x, -y, -z'
'x, -y, z-1/2'
'-x+1/2, -y+1/2, -z'
'x+1/2, -y+1/2, z-1/2'

loop_
_atom_site_type_symbol
_atom_site_label
_atom_site_fract_x
_atom_site_fract_y
_atom_site_fract_z
_atom_site_U_iso_or_equiv
_atom_site_adp_type
_atom_site_calc_flag
_atom_site_refinement_flags
_atom_site_occupancy
_atom_site_symmetry_multiplicity
_atom_site_disorder_assembly
_atom_site_disorder_group
Cu Cu1 0.38438(5) 0.63120(5) 0.47230(2) 0.03878(19) Uani d . 1 1 . .
S S1 0.08245(15) 0.56173(18) 0.32832(8) 0.0762(6) Uani d . 1 1 . .
S S2 0.20280(18) 0.64256(14) 0.63148(7) 0.0733(5) Uani d . 1 1 . .
N N1 0.4851(3) 0.7508(3) 0.48791(15) 0.0313(8) Uani d . 1 1 . .
N N2 0.4894(3) 0.6106(3) 0.41547(14) 0.0301(8) Uani d . 1 1 . .
N N3 0.4722(3) 0.5290(3) 0.38127(15) 0.0324(8) Uani d . 1 1 B .
N N4 0.2510(3) 0.5904(4) 0.41915(19) 0.0467(10) Uani d . 1 1 . .
N N5 0.3145(4) 0.6345(4) 0.53914(19) 0.0524(11) Uani d . 1 1 . .
O O1 0.4251(3) 0.4376(3) 0.45491(14) 0.0466(9) Uani d . 1 1 B .
C C1 0.4875(4) 0.8152(4) 0.5301(2) 0.0389(10) Uani d . 1 1 . .
H H1 0.4366 0.8067 0.5556 0.047 Uiso calc R 1 1 . .
C C2 0.5623(5) 0.8943(4) 0.5375(2) 0.0458(12) Uani d . 1 1 . .
H H2 0.5616 0.9381 0.5676 0.055 Uiso calc R 1 1 . .
C C3 0.6381(5) 0.9080(4) 0.5002(2) 0.0497(13) Uani d . 1 1 . .
H H3 0.6890 0.9613 0.5043 0.060 Uiso calc R 1 1 . .
C C4 0.6367(4) 0.8401(4) 0.4559(2) 0.0423(11) Uani d . 1 1 . .
H H4 0.6878 0.8467 0.4303 0.051 Uiso calc R 1 1 . .
C C5 0.5592(4) 0.7635(3) 0.45059(17) 0.0311(9) Uani d . 1 1 . .
C C6 0.5531(3) 0.6846(3) 0.40697(17) 0.0293(9) Uani d . 1 1 . .
C C7 0.6212(4) 0.6942(3) 0.35987(18) 0.0315(9) Uani d . 1 1 . .
C C8 0.6005(4) 0.7732(4) 0.3226(2) 0.0407(11) Uani d . 1 1 . .
H H8 0.5484 0.8226 0.3285 0.049 Uiso calc R 1 1 . .
C C9 0.6573(5) 0.7787(5) 0.2767(2) 0.0518(14) Uani d . 1 1 . .
H H9 0.6419 0.8309 0.2510 0.062 Uiso calc R 1 1 . .
C C10 0.7366(5) 0.7074(5) 0.2687(2) 0.0563(16) Uani d . 1 1 . .
H H10 0.7751 0.7118 0.2377 0.068 Uiso calc R 1 1 . .
C C11 0.7595(5) 0.6294(5) 0.3064(2) 0.0563(15) Uani d . 1 1 . .
H H11 0.8142 0.5820 0.3011 0.068 Uiso calc R 1 1 . .
C C12 0.7012(4) 0.6214(4) 0.3520(2) 0.0424(11) Uani d . 1 1 . .
H H12 0.7153 0.5682 0.3771 0.051 Uiso calc R 1 1 . .
C C14 0.4536(5) 0.5269(5) 0.3197(2) 0.0565(16) Uani d D 1 1 . .
H H14A 0.5225 0.5440 0.3047 0.068 Uiso calc PR 0.50 1 A 1
H H14B 0.3934 0.5726 0.3044 0.068 Uiso calc PR 0.50 1 A 1
H H14C 0.5252 0.5209 0.3051 0.068 Uiso calc PR 0.50 1 A 2
H H14D 0.4150 0.5870 0.3044 0.068 Uiso calc PR 0.50 1 A 2
C C15 0.420(2) 0.4208(13) 0.3069(19) 0.064(7) Uani d PD 0.50 1 B 1
H H15A 0.4813 0.3862 0.2921 0.077 Uiso calc PR 0.50 1 B 1
H H15B 0.3530 0.4187 0.2784 0.077 Uiso calc PR 0.50 1 B 1
C C16 0.396(5) 0.370(3) 0.3602(13) 0.051(5) Uani d PD 0.50 1 B 1
H H16A 0.3157 0.3546 0.3581 0.062 Uiso calc PR 0.50 1 B 1
H H16B 0.4393 0.3082 0.3670 0.062 Uiso calc PR 0.50 1 B 1
C C15' 0.381(2) 0.4368(14) 0.3052(19) 0.064(7) Uani d PD 0.50 1 B 2
H H15C 0.4003 0.4035 0.2719 0.077 Uiso calc PR 0.50 1 B 2
H H15D 0.3011 0.4539 0.2991 0.077 Uiso calc PR 0.50 1 B 2
C C16' 0.411(5) 0.372(3) 0.3574(13) 0.051(5) Uani d PD 0.50 1 B 2
H H16C 0.3491 0.3279 0.3623 0.062 Uiso calc PR 0.50 1 B 2
H H16D 0.4787 0.3326 0.3549 0.062 Uiso calc PR 0.50 1 B 2
C C17 0.4330(4) 0.4452(3) 0.40513(19) 0.0343(10) Uani d D 1 1 . .
C C18 0.1816(4) 0.5783(4) 0.3809(2) 0.0427(12) Uani d . 1 1 . .
C C19 0.2681(4) 0.6390(4) 0.5774(2) 0.0394(10) Uani d . 1 1 . .

loop_
_atom_site_aniso_label
_atom_site_aniso_U_11
_atom_site_aniso_U_22
_atom_site_aniso_U_33
_atom_site_aniso_U_12
_atom_site_aniso_U_13
_atom_site_aniso_U_23
Cu1 0.0356(3) 0.0437(3) 0.0407(3) -0.0122(3) 0.0179(2) -0.0071(3)
S1 0.0496(9) 0.1086(16) 0.0666(11) -0.0120(9) -0.0039(8) 0.0002(10)
S2 0.0979(13) 0.0745(12) 0.0592(9) 0.0200(10) 0.0498(9) 0.0077(8)
N1 0.0292(18) 0.0318(19) 0.0349(19) -0.0018(15) 0.0118(15) -0.0001(15)
N2 0.0351(19) 0.0295(19) 0.0273(17) -0.0065(15) 0.0098(14) -0.0033(14)
N3 0.0328(19) 0.034(2) 0.0315(18) -0.0083(16) 0.0083(15) -0.0046(15)
N4 0.032(2) 0.055(3) 0.054(3) -0.0064(19) 0.008(2) -0.006(2)
N5 0.044(2) 0.064(3) 0.054(3) -0.015(2) 0.024(2) -0.008(2)
O1 0.065(2) 0.0375(19) 0.0373(18) -0.0111(17) 0.0072(16) 0.0039(14)
C1 0.040(2) 0.038(3) 0.042(3) 0.003(2) 0.014(2) -0.003(2)
C2 0.057(3) 0.036(3) 0.046(3) -0.002(2) 0.012(2) -0.012(2)
C3 0.060(3) 0.042(3) 0.050(3) -0.024(3) 0.015(2) -0.007(2)
C4 0.046(3) 0.036(3) 0.048(3) -0.018(2) 0.018(2) -0.005(2)
C5 0.032(2) 0.031(2) 0.032(2) -0.0017(17) 0.0088(17) -0.0001(17)
C6 0.028(2) 0.028(2) 0.032(2) -0.0042(17) 0.0074(17) -0.0001(17)
C7 0.032(2) 0.031(2) 0.033(2) -0.0118(18) 0.0076(17) -0.0056(17)
C8 0.040(3) 0.044(3) 0.040(2) -0.010(2) 0.011(2) 0.003(2)
C9 0.050(3) 0.068(4) 0.037(3) -0.026(3) 0.006(2) 0.002(2)
C10 0.050(3) 0.082(4) 0.042(3) -0.031(3) 0.023(2) -0.018(3)
C11 0.044(3) 0.069(4) 0.060(3) -0.008(3) 0.021(3) -0.026(3)
C12 0.037(2) 0.042(3) 0.051(3) -0.005(2) 0.012(2) -0.006(2)
C14 0.069(4) 0.069(4) 0.031(3) -0.030(3) 0.006(2) -0.004(2)
C15 0.079(17) 0.073(7) 0.043(4) -0.040(10) 0.021(14) -0.021(7)
C16 0.060(12) 0.041(3) 0.053(4) -0.020(5) 0.009(5) -0.012(3)
C15' 0.079(17) 0.073(7) 0.043(4) -0.040(10) 0.021(14) -0.021(7)
C16' 0.060(12) 0.041(3) 0.053(4) -0.020(5) 0.009(5) -0.012(3)
C17 0.030(2) 0.031(2) 0.042(2) -0.0041(18) 0.0071(18) -0.0042(19)
C18 0.035(3) 0.042(3) 0.056(3) 0.000(2) 0.023(2) 0.002(2)
C19 0.039(2) 0.036(2) 0.045(3) -0.002(2) 0.012(2) -0.002(2)

loop_
_atom_type_symbol
_atom_type_description
_atom_type_scat_dispersion_real
_atom_type_scat_dispersion_imag
_atom_type_scat_source
C C 0.0033 0.0016 'International Tables Vol C Tables 4.2.6.8 and 6.1.1.4'
H H 0.0000 0.0000 'International Tables Vol C Tables 4.2.6.8 and 6.1.1.4'
N N 0.0061 0.0033 'International Tables Vol C Tables 4.2.6.8 and 6.1.1.4'
O O 0.0106 0.0060 'International Tables Vol C Tables 4.2.6.8 and 6.1.1.4'
S S 0.1246 0.1234 'International Tables Vol C Tables 4.2.6.8 and 6.1.1.4'
Cu Cu 0.3201 1.2651 'International Tables Vol C Tables 4.2.6.8 and 6.1.1.4'

loop_
_geom_angle_atom_site_label_1
_geom_angle_atom_site_label_2
_geom_angle_atom_site_label_3
_geom_angle
N5 Cu1 N4 98.09(19)
N5 Cu1 N1 98.49(17)
N4 Cu1 N1 138.54(18)
N5 Cu1 N2 165.37(19)
N4 Cu1 N2 92.65(16)
N1 Cu1 N2 79.61(14)
N5 Cu1 O1 105.33(17)
N4 Cu1 O1 77.12(16)
N1 Cu1 O1 133.21(13)
N2 Cu1 O1 67.36(13)
C1 N1 C5 118.6(4)
C1 N1 Cu1 127.3(3)
C5 N1 Cu1 114.0(3)
C6 N2 N3 124.2(3)
C6 N2 Cu1 116.5(3)
N3 N2 Cu1 117.9(3)
N2 N3 C17 115.7(3)
N2 N3 C14 127.7(4)
C17 N3 C14 113.4(4)
C18 N4 Cu1 166.7(4)
C19 N5 Cu1 176.4(5)
C17 O1 Cu1 96.6(3)
N1 C1 C2 122.6(4)
N1 C1 H1 118.7
C2 C1 H1 118.7
C3 C2 C1 119.5(5)
C3 C2 H2 120.3
C1 C2 H2 120.3
C2 C3 C4 118.3(5)
C2 C3 H3 120.8
C4 C3 H3 120.8
C5 C4 C3 119.2(4)
C5 C4 H4 120.4
C3 C4 H4 120.4
N1 C5 C4 121.8(4)
N1 C5 C6 114.1(4)
C4 C5 C6 124.0(4)
N2 C6 C5 113.9(4)
N2 C6 C7 126.0(4)
C5 C6 C7 120.0(4)
C12 C7 C8 120.3(4)
C12 C7 C6 120.1(4)
C8 C7 C6 119.5(4)
C9 C8 C7 119.8(5)
C9 C8 H8 120.1
C7 C8 H8 120.1
C10 C9 C8 120.3(5)
C10 C9 H9 119.9
C8 C9 H9 119.9
C9 C10 C11 120.3(5)
C9 C10 H10 119.8
C11 C10 H10 119.8
C12 C11 C10 120.2(6)
C12 C11 H11 119.9
C10 C11 H11 119.9
C7 C12 C11 119.1(5)
C7 C12 H12 120.5
C11 C12 H12 120.5
N3 C14 C15 102.9(18)
N3 C14 C15' 104.2(18)
N3 C14 H14A 111.2
C15 C14 H14A 111.2
N3 C14 H14B 111.2
C15 C14 H14B 111.2
H14A C14 H14B 109.1
N3 C14 H14C 110.9
C15' C14 H14C 110.9
N3 C14 H14D 110.9
C15' C14 H14D 110.9
H14C C14 H14D 108.9
C14 C15 C16 109(3)
C14 C15 H15A 109.8
C16 C15 H15A 109.8
C14 C15 H15B 109.8
C16 C15 H15B 109.8
H15A C15 H15B 108.2
C17 C16 C15 103(3)
C17 C16 H16A 111.1
C15 C16 H16A 111.1
C17 C16 H16B 111.1
C15 C16 H16B 111.1
H16A C16 H16B 109.1
C14 C15' C16' 102(3)
C14 C15' H15C 111.4
C16' C15' H15C 111.4
C14 C15' H15D 111.4
C16' C15' H15D 111.4
H15C C15' H15D 109.2
C17 C16' C15' 105(3)
C17 C16' H16C 110.8
C15' C16' H16C 110.8
C17 C16' H16D 110.8
C15' C16' H16D 110.8
H16C C16' H16D 108.9
O1 C17 N3 124.0(4)
O1 C17 C16 126.4(19)
N3 C17 C16 109.5(18)
O1 C17 C16' 131.9(18)
N3 C17 C16' 104.1(18)
N4 C18 S1 178.7(5)
N5 C19 S2 178.7(5)

loop_
_geom_bond_atom_site_label_1
_geom_bond_atom_site_label_2
_geom_bond_distance
_geom_bond_publ_flag
Cu1 O1 2.676(4) y
Cu1 N1 1.998(4) y
Cu1 N2 2.000(3) y
Cu1 N4 1.957(4) y
Cu1 N5 1.912(4) y
S1 C18 1.606(6) ?
S2 C19 1.608(5) ?
N1 C1 1.324(6) ?
N1 C5 1.357(5) ?
N2 C6 1.280(5) ?
N2 N3 1.361(5) ?
N3 C17 1.370(6) ?
N3 C14 1.460(6) ?
N4 C18 1.150(7) ?
N5 C19 1.141(6) ?
O1 C17 1.215(5) ?
C1 C2 1.376(7) ?
C1 H1 0.9300 ?
C2 C3 1.374(7) ?
C2 H2 0.9300 ?
C3 C4 1.395(7) ?
C3 H3 0.9300 ?
C4 C5 1.369(6) ?
C4 H4 0.9300 ?
C5 C6 1.478(6) ?
C6 C7 1.489(6) ?
C7 C12 1.393(7) ?
C7 C8 1.381(7) ?
C8 C9 1.376(7) ?
C8 H8 0.9300 ?
C9 C10 1.373(9) ?
C9 H9 0.9300 ?
C10 C11 1.380(9) ?
C10 H10 0.9300 ?
C11 C12 1.383(7) ?
C11 H11 0.9300 ?
C12 H12 0.9300 ?
C14 C15 1.490(11) ?
C14 C15' 1.490(11) ?
C14 H14A 0.9700 ?
C14 H14B 0.9700 ?
C14 H14C 0.9700 ?
C14 H14D 0.9700 ?
C15 C16 1.516(18) ?
C15 H15A 0.9700 ?
C15 H15B 0.9700 ?
C16 C17 1.492(9) ?
C16 H16A 0.9700 ?
C16 H16B 0.9700 ?
C15' C16' 1.516(18) ?
C15' H15C 0.9700 ?
C15' H15D 0.9700 ?
C16' C17 1.493(9) ?
C16' H16C 0.9700 ?
C16' H16D 0.9700 ?

loop_
_geom_torsion_atom_site_label_1
_geom_torsion_atom_site_label_2
_geom_torsion_atom_site_label_3
_geom_torsion_atom_site_label_4
_geom_torsion
N5 Cu1 N1 C1 -6.5(4)
N4 Cu1 N1 C1 106.1(4)
N2 Cu1 N1 C1 -171.8(4)
O1 Cu1 N1 C1 -127.0(4)
N5 Cu1 N1 C5 172.4(3)
N4 Cu1 N1 C5 -75.0(4)
N2 Cu1 N1 C5 7.1(3)
O1 Cu1 N1 C5 51.9(4)
N5 Cu1 N2 C6 -96.2(8)
N4 Cu1 N2 C6 126.5(3)
N1 Cu1 N2 C6 -12.4(3)
O1 Cu1 N2 C6 -158.6(4)
N5 Cu1 N2 N3 96.7(7)
N4 Cu1 N2 N3 -40.6(3)
N1 Cu1 N2 N3 -179.5(3)
O1 Cu1 N2 N3 34.3(3)
C6 N2 N3 C17 159.9(4)
Cu1 N2 N3 C17 -34.1(5)
C6 N2 N3 C14 -42.1(7)
Cu1 N2 N3 C14 123.9(5)
N5 Cu1 N4 C18 144.6(19)
N5 Cu1 O1 C17 159.6(3)
N4 Cu1 O1 C17 64.6(3)
N1 Cu1 O1 C17 -82.6(3)
N2 Cu1 O1 C17 -33.9(3)
C5 N1 C1 C2 -0.2(7)
Cu1 N1 C1 C2 178.7(4)
N1 C1 C2 C3 0.0(8)
C1 C2 C3 C4 -0.5(9)
C2 C3 C4 C5 1.1(9)
C1 N1 C5 C4 0.9(7)
Cu1 N1 C5 C4 -178.1(4)
C1 N1 C5 C6 177.1(4)
Cu1 N1 C5 C6 -1.9(5)
C3 C4 C5 N1 -1.3(8)
C3 C4 C5 C6 -177.2(5)
N3 N2 C6 C5 -179.2(4)
Cu1 N2 C6 C5 14.6(5)
N3 N2 C6 C7 -1.5(7)
Cu1 N2 C6 C7 -167.7(3)
N1 C5 C6 N2 -8.3(6)
C4 C5 C6 N2 167.9(5)
N1 C5 C6 C7 173.9(4)
C4 C5 C6 C7 -9.9(7)
N2 C6 C7 C12 -57.0(6)
C5 C6 C7 C12 120.5(5)
N2 C6 C7 C8 120.0(5)
C5 C6 C7 C8 -62.5(6)
C12 C7 C8 C9 1.6(7)
C6 C7 C8 C9 -175.4(4)
C7 C8 C9 C10 -1.8(7)
C8 C9 C10 C11 0.5(8)
C9 C10 C11 C12 1.1(8)
C8 C7 C12 C11 -0.1(7)
C6 C7 C12 C11 176.9(4)
C10 C11 C12 C7 -1.3(8)
N2 N3 C14 C15 -170.4(12)
C17 N3 C14 C15 -12.0(13)
N2 N3 C14 C15' -150.3(13)
C17 N3 C14 C15' 8.1(13)
N3 C14 C15 C16 12(3)
C15' C14 C15 C16 -84(10)
C14 C15 C16 C17 -8(4)
N3 C14 C15' C16' -25(3)
C15 C14 C15' C16' 63(10)
C14 C15' C16' C17 34(4)
Cu1 O1 C17 N3 30.6(5)
Cu1 O1 C17 C16 -145(3)
Cu1 O1 C17 C16' -153(3)
N2 N3 C17 O1 -8.0(7)
C14 N3 C17 O1 -169.1(5)
N2 N3 C17 C16 169(3)
C14 N3 C17 C16 7(3)
N2 N3 C17 C16' 175(3)
C14 N3 C17 C16' 14(3)
C15 C16 C17 O1 177.0(18)
